data_7131549
loop_
_publ_author_name
'Eltester, M. Alexander'
'Gildenast, Hans'
'Rabatinov&#xe1;, Krist&#xed;na'
'P&#xfc;tz, Christopher'
'Cremer, Christopher'
'Lanzerath, Patrick'
'Schroers, Julian P.'
'Tauchert, Michael E.'

_publ_section_title
;
 Au &#x2192; M bonds promote catalytic alkyne hydrofunctionalisation.
;
_journal_issue 36
_journal_name_full 'Chemical communications (Cambridge, England)'
_journal_page_first 5459
_journal_page_last 5462
_journal_paper_doi 10.1039/d3cc01008b
_journal_volume 59
_journal_year 2023
_chemical_formula_moiety 'C42 H36 Au Cl Cu N4 P2, C F3 O3 S, C4 H8 O'
_chemical_formula_sum 'C47 H44 Au Cl Cu F3 N4 O4 P2 S'
_chemical_formula_weight 1175.82
_chemical_name_common 11
_space_group_crystal_system orthorhombic
_space_group_IT_number 62
_space_group_name_Hall '-P 2ac 2n'
_space_group_name_H-M_alt 'P n m a'
_atom_sites_solution_hydrogens geom
_atom_sites_solution_primary dual
_audit_creation_method SHELXL-2018/3
_audit_update_record
;
2023-02-27 deposited with the CCDC.	2023-04-12 downloaded from the CCDC.
;
_cell_angle_alpha 90
_cell_angle_beta 90
_cell_angle_gamma 90
_cell_formula_units_Z 4
_cell_length_a 27.215(3)
_cell_length_b 15.3259(19)
_cell_length_c 11.2478(14)
_cell_measurement_reflns_used 9920
_cell_measurement_temperature 100(2)
_cell_measurement_theta_max 28.01
_cell_measurement_theta_min 2.37
_cell_volume 4691.4(10)
_computing_cell_refinement SMART
_computing_data_collection 'SMART (Bruker, 2001)'
_computing_data_reduction 'SAINT-PLUS (Bruker, 2009)'
_computing_molecular_graphics 'PLATON (Spek, 2009)'
_computing_publication_material SHELXL2018
_computing_structure_refinement 'SHELXL-2018/3 (Sheldrick, 2018)'
_computing_structure_solution 'SHELXT 2018/2 (Sheldrick, 2018)'
_diffrn_ambient_temperature 100(2)
_diffrn_measured_fraction_theta_full 1.000
_diffrn_measured_fraction_theta_max 0.983
_diffrn_measurement_device_type 'CCD area detector'
_diffrn_measurement_method 'omega scans'
_diffrn_radiation_type MoK\a
_diffrn_radiation_wavelength 0.71073
_diffrn_reflns_av_R_equivalents 0.1026
_diffrn_reflns_av_unetI/netI 0.0933
_diffrn_reflns_Laue_measured_fraction_full 1.000
_diffrn_reflns_Laue_measured_fraction_max 0.983
_diffrn_reflns_limit_h_max 38
_diffrn_reflns_limit_h_min -37
_diffrn_reflns_limit_k_max 21
_diffrn_reflns_limit_k_min -21
_diffrn_reflns_limit_l_max 16
_diffrn_reflns_limit_l_min -15
_diffrn_reflns_number 69650
_diffrn_reflns_point_group_measured_fraction_full 1.000
_diffrn_reflns_point_group_measured_fraction_max 0.983
_diffrn_reflns_theta_full 25.242
_diffrn_reflns_theta_max 30.725
_diffrn_reflns_theta_min 1.496
_exptl_absorpt_coefficient_mu 3.806
_exptl_absorpt_correction_T_max 0.7461
_exptl_absorpt_correction_T_min 0.4185
_exptl_absorpt_correction_type multi-scan
_exptl_absorpt_process_details SADABS
_exptl_crystal_colour red
_exptl_crystal_density_diffrn 1.665
_exptl_crystal_description block
_exptl_crystal_F_000 2336
_exptl_crystal_size_max 0.500
_exptl_crystal_size_mid 0.250
_exptl_crystal_size_min 0.200
_refine_diff_density_max 1.173
_refine_diff_density_min -1.808
_refine_diff_density_rms 0.155
_refine_ls_extinction_method none
_refine_ls_goodness_of_fit_ref 1.051
_refine_ls_hydrogen_treatment constr
_refine_ls_matrix_type full
_refine_ls_number_parameters 471
_refine_ls_number_reflns 7419
_refine_ls_number_restraints 203
_refine_ls_restrained_S_all 1.039
_refine_ls_R_factor_all 0.0559
_refine_ls_R_factor_gt 0.0441
_refine_ls_shift/su_max 0.001
_refine_ls_shift/su_mean 0.000
_refine_ls_structure_factor_coef Fsqd
_refine_ls_weighting_details 'w=1/[\s^2^(Fo^2^)] where P=(Fo^2^+2Fc^2^)/3'
_refine_ls_weighting_scheme calc
_refine_ls_wR_factor_gt 0.1028
_refine_ls_wR_factor_ref 0.1070
_reflns_Friedel_coverage 0.000
_reflns_number_gt 6177
_reflns_number_total 7419
_reflns_threshold_expression 'I > 2\s(I)'
_cod_data_source_file d3cc01008b3.cif
_cod_data_source_block x22_09
_cod_depositor_comments 'Adding full bibliography for 7131547--7131553.cif.'
_cod_original_cell_volume 4691.3(10)
_cod_database_code 7131549
_shelx_shelxl_version_number 2018/3
_shelx_space_group_comment
;
The symmetry employed for this shelxl refinement is uniquely defined
by the following loop, which should always be used as a source of
symmetry information in preference to the above space-group names.
They are only intended as comments.
;
_shelx_estimated_absorpt_t_min 0.252
_shelx_estimated_absorpt_t_max 0.517

loop_
_space_group_symop_operation_xyz
'x, y, z'
'-x+1/2, -y, z+1/2'
'-x, y+1/2, -z'
'x+1/2, -y+1/2, -z+1/2'
'-x, -y, -z'
'x-1/2, y, -z-1/2'
'x, -y-1/2, z'
'-x-1/2, y-1/2, z-1/2'

loop_
_atom_site_label
_atom_site_type_symbol
_atom_site_fract_x
_atom_site_fract_y
_atom_site_fract_z
_atom_site_U_iso_or_equiv
_atom_site_adp_type
_atom_site_occupancy
_atom_site_site_symmetry_order
_atom_site_calc_flag
_atom_site_refinement_flags_posn
_atom_site_refinement_flags_adp
_atom_site_refinement_flags_occupancy
_atom_site_disorder_assembly
_atom_site_disorder_group
Au1 Au 0.34895(2) 0.250000 0.42927(2) 0.01460(7) Uani 1 2 d S T P A .
Cl1 Cl 0.30725(6) 0.250000 0.22314(12) 0.0260(3) Uani 1 2 d S T P A .
P1 P 0.35534(4) 0.39738(7) 0.46343(11) 0.0224(2) Uani 1 1 d . . . . .
Cu1 Cu 0.35519(3) 0.26749(5) 0.66886(8) 0.0131(3) Uani 0.5 1 d . . P A -1
N3 N 0.3796(2) 0.2752(4) 0.8619(6) 0.0138(14) Uani 0.5 1 d . . P A -1
C23 C 0.3376(3) 0.3202(5) 0.9176(7) 0.0175(16) Uani 0.5 1 d . . P A -1
H23A H 0.340612 0.383788 0.904001 0.021 Uiso 0.5 1 calc R U P A -1
H23B H 0.338283 0.309863 1.004491 0.021 Uiso 0.5 1 calc R U P A -1
C24 C 0.4237(3) 0.3287(5) 0.8622(7) 0.0162(15) Uani 0.5 1 d . . P A -1
H24A H 0.452663 0.291108 0.847570 0.019 Uiso 0.5 1 calc R U P A -1
H24B H 0.427660 0.355808 0.941526 0.019 Uiso 0.5 1 calc R U P A -1
C25 C 0.3880(3) 0.1862(5) 0.9021(8) 0.0167(16) Uani 0.5 1 d . . P A -1
H25A H 0.357507 0.163066 0.938133 0.020 Uiso 0.5 1 calc R U P A -1
H25B H 0.413927 0.186085 0.963911 0.020 Uiso 0.5 1 calc R U P A -1
C26 C 0.4035(3) 0.1280(5) 0.8004(7) 0.0139(14) Uani 0.5 1 d . U P A -1
C27 C 0.4353(3) 0.0575(6) 0.8183(8) 0.0215(17) Uani 0.5 1 d . U P A -1
H27 H 0.449803 0.048626 0.894105 0.026 Uiso 0.5 1 calc R U P A -1
C28 C 0.4455(3) 0.0014(6) 0.7276(8) 0.0192(17) Uani 0.5 1 d . U P A -1
H28 H 0.467757 -0.045751 0.738599 0.023 Uiso 0.5 1 calc R U P A -1
C29 C 0.4225(3) 0.0150(5) 0.6179(8) 0.0183(16) Uani 0.5 1 d . U P A -1
H29 H 0.428265 -0.023072 0.552651 0.022 Uiso 0.5 1 calc R U P A -1
C30 C 0.3919(3) 0.0840(5) 0.6077(8) 0.0099(15) Uani 0.5 1 d . U P A -1
N4 N 0.3832(3) 0.1429(5) 0.6947(6) 0.0122(14) Uani 0.5 1 d . U P A -1
N1 N 0.28922(12) 0.2755(3) 0.7465(3) 0.0143(13) Uani 0.5 1 d G . P A -1
C13 C 0.29035(14) 0.2890(3) 0.8687(4) 0.0158(14) Uani 0.5 1 d G . P A -1
C14 C 0.24782(17) 0.2785(4) 0.9356(3) 0.0231(17) Uani 0.5 1 d G . P A -1
H14 H 0.248592 0.287768 1.019107 0.028 Uiso 0.5 1 calc R U P A -1
C15 C 0.20418(13) 0.2546(6) 0.8804(4) 0.0235(14) Uani 0.5 1 d G . P A -1
H15 H 0.175113 0.247382 0.926128 0.028 Uiso 0.5 1 calc R U P A -1
C16 C 0.20305(12) 0.2411(7) 0.7582(4) 0.0225(17) Uiso 0.5 1 d G . P A -1
H16 H 0.173221 0.224665 0.720454 0.027 Uiso 0.5 1 calc R U P A -1
C17 C 0.24558(14) 0.2516(5) 0.6913(3) 0.0213(16) Uani 0.5 1 d G . P A -1
H17 H 0.244808 0.242335 0.607758 0.026 Uiso 0.5 1 calc R U P A -1
N2 N 0.3967(2) 0.3780(3) 0.6659(5) 0.0105(14) Uani 0.5 1 d G . P A -1
C18 C 0.4218(2) 0.3985(3) 0.7700(4) 0.0113(14) Uani 0.5 1 d G . P A -1
C19 C 0.4460(2) 0.4779(4) 0.7803(4) 0.0172(17) Uani 0.5 1 d G . P A -1
H19 H 0.463124 0.491855 0.851432 0.021 Uiso 0.5 1 calc R U P A -1
C20 C 0.4453(2) 0.5369(3) 0.6865(5) 0.0223(18) Uani 0.5 1 d G . P A -1
H20 H 0.461871 0.591229 0.693517 0.027 Uiso 0.5 1 calc R U P A -1
C21 C 0.4203(2) 0.5165(3) 0.5824(5) 0.0209(18) Uani 0.5 1 d G . P A -1
H21 H 0.419764 0.556860 0.518280 0.025 Uiso 0.5 1 calc R U P A -1
C22 C 0.3960(2) 0.4371(4) 0.5721(4) 0.0140(17) Uani 0.5 1 d G . P A -1
C33 C 0.5104(3) 0.7319(5) 0.4564(7) 0.026(2) Uani 0.5 1 d D . P B -1
H33A H 0.519639 0.691019 0.520861 0.031 Uiso 0.5 1 calc R U P B -1
H33B H 0.540271 0.748765 0.411683 0.031 Uiso 0.5 1 calc R U P B -1
C32 C 0.4718(3) 0.6924(6) 0.3749(9) 0.032(2) Uani 0.5 1 d D . P B -1
H32A H 0.474099 0.718036 0.294323 0.038 Uiso 0.5 1 calc R U P B -1
H32B H 0.476302 0.628478 0.368720 0.038 Uiso 0.5 1 calc R U P B -1
O4 O 0.4253(2) 0.7123(4) 0.4274(5) 0.0253(14) Uani 0.5 1 d D . P B -1
C34 C 0.4322(3) 0.7736(4) 0.5221(7) 0.0193(17) Uani 0.5 1 d D . P B -1
H34A H 0.429504 0.744239 0.600151 0.023 Uiso 0.5 1 calc R U P B -1
H34B H 0.407204 0.820482 0.517950 0.023 Uiso 0.5 1 calc R U P B -1
C35 C 0.4838(3) 0.8114(5) 0.5050(8) 0.0252(19) Uani 0.5 1 d D . P B -1
H35A H 0.483904 0.860214 0.447456 0.030 Uiso 0.5 1 calc R U P B -1
H35B H 0.498162 0.831204 0.581262 0.030 Uiso 0.5 1 calc R U P B -1
S1 S 0.52478(7) 0.2564(18) 0.09109(17) 0.025(2) Uani 0.5 1 d . . P C -1
O1 O 0.5106(2) 0.1950(5) 0.0055(6) 0.0310(15) Uani 0.5 1 d . . P C -1
O2 O 0.5204(2) 0.3488(4) 0.0523(6) 0.0248(14) Uani 0.5 1 d . . P C -1
O3 O 0.50779(16) 0.2402(7) 0.2102(4) 0.0252(14) Uiso 0.5 1 d . . P C -1
C31 C 0.5913(2) 0.251(8) 0.1022(6) 0.027(2) Uiso 0.5 1 d . . P C -1
F1 F 0.6032(3) 0.1644(4) 0.1375(8) 0.0424(19) Uani 0.5 1 d . . P C -1
F2 F 0.6111(2) 0.3009(4) 0.1803(6) 0.0314(15) Uani 0.5 1 d . . P C -1
F3 F 0.61332(17) 0.247(3) -0.0020(4) 0.044(2) Uani 0.5 1 d . . P C -1
C1A C 0.3806(5) 0.4578(5) 0.3548(10) 0.015(2) Uani 0.49(2) 1 d G . P A 1
C2A C 0.4114(6) 0.4183(4) 0.2721(11) 0.0177(11) Uani 0.49(2) 1 d G . P A 1
H2A H 0.416607 0.357057 0.274719 0.021 Uiso 0.49(2) 1 calc R U P A 1
C3A C 0.4344(4) 0.4684(6) 0.1855(10) 0.020(2) Uani 0.49(2) 1 d G . P A 1
H3A H 0.455427 0.441435 0.128980 0.024 Uiso 0.49(2) 1 calc R U P A 1
C4A C 0.4267(3) 0.5580(6) 0.1816(10) 0.024(3) Uani 0.49(2) 1 d G . P A 1
H4A H 0.442481 0.592301 0.122469 0.029 Uiso 0.49(2) 1 calc R U P A 1
C5A C 0.3960(3) 0.5975(4) 0.2643(13) 0.025(3) Uani 0.49(2) 1 d G . P A 1
H5A H 0.390714 0.658790 0.261697 0.031 Uiso 0.49(2) 1 calc R U P A 1
C6A C 0.3729(3) 0.5474(5) 0.3509(11) 0.021(2) Uani 0.49(2) 1 d G . P A 1
H6A H 0.351892 0.574414 0.407437 0.026 Uiso 0.49(2) 1 calc R U P A 1
C1B C 0.3808(5) 0.4581(5) 0.3243(10) 0.022(3) Uani 0.51(2) 1 d G . P A 2
C2B C 0.4148(5) 0.4118(4) 0.2570(11) 0.0177(11) Uani 0.51(2) 1 d G . P A 2
H2B H 0.422583 0.353305 0.277369 0.021 Uiso 0.51(2) 1 calc R U P A 2
C3B C 0.4373(4) 0.4512(5) 0.1600(10) 0.023(2) Uani 0.51(2) 1 d G . P A 2
H3B H 0.460567 0.419600 0.114046 0.028 Uiso 0.51(2) 1 calc R U P A 2
C4B C 0.4259(3) 0.5369(6) 0.1303(11) 0.034(3) Uani 0.51(2) 1 d G . P A 2
H4B H 0.441306 0.563795 0.063989 0.040 Uiso 0.51(2) 1 calc R U P A 2
C5B C 0.3919(3) 0.5832(4) 0.1976(13) 0.043(3) Uani 0.51(2) 1 d G . P A 2
H5B H 0.384060 0.641696 0.177254 0.051 Uiso 0.51(2) 1 calc R U P A 2
C6B C 0.3693(3) 0.5438(5) 0.2946(12) 0.031(3) Uani 0.51(2) 1 d G . P A 2
H6B H 0.346075 0.575403 0.340578 0.038 Uiso 0.51(2) 1 calc R U P A 2
C7A C 0.2989(5) 0.4547(13) 0.4963(15) 0.021(4) Uani 0.48(4) 1 d G . P A 1
C8A C 0.2562(6) 0.4205(12) 0.4471(15) 0.029(4) Uani 0.48(4) 1 d G . P A 1
H8A H 0.257923 0.371556 0.395379 0.035 Uiso 0.48(4) 1 calc R U P A 1
C9A C 0.2110(5) 0.4578(13) 0.4736(12) 0.029(4) Uani 0.48(4) 1 d G . P A 1
H9A H 0.181775 0.434442 0.440017 0.035 Uiso 0.48(4) 1 calc R U P A 1
C10A C 0.2085(5) 0.5294(16) 0.5493(11) 0.032(4) Uani 0.48(4) 1 d G . P A 1
H10A H 0.177540 0.554918 0.567408 0.038 Uiso 0.48(4) 1 calc R U P A 1
C11A C 0.2512(6) 0.5636(18) 0.5984(15) 0.041(5) Uani 0.48(4) 1 d G . P A 1
H11A H 0.249453 0.612508 0.650162 0.049 Uiso 0.48(4) 1 calc R U P A 1
C12A C 0.2964(5) 0.5262(16) 0.5719(16) 0.038(5) Uani 0.48(4) 1 d G . P A 1
H12A H 0.325602 0.549623 0.605524 0.045 Uiso 0.48(4) 1 calc R U P A 1
C7B C 0.2936(4) 0.4365(9) 0.5063(13) 0.021(3) Uani 0.52(4) 1 d G . P A 2
C8B C 0.2533(6) 0.4053(10) 0.4437(13) 0.027(4) Uani 0.52(4) 1 d G . P A 2
H8B H 0.257773 0.364852 0.380622 0.032 Uiso 0.52(4) 1 calc R U P A 2
C9B C 0.2063(5) 0.4334(11) 0.4733(11) 0.034(3) Uani 0.52(4) 1 d G . P A 2
H9B H 0.178648 0.412061 0.430534 0.041 Uiso 0.52(4) 1 calc R U P A 2
C10B C 0.1996(4) 0.4925(13) 0.5656(10) 0.033(3) Uani 0.52(4) 1 d G . P A 2
H10B H 0.167520 0.511715 0.585834 0.040 Uiso 0.52(4) 1 calc R U P A 2
C11B C 0.2400(5) 0.5237(13) 0.6282(11) 0.033(3) Uani 0.52(4) 1 d G . P A 2
H11B H 0.235517 0.564162 0.691222 0.040 Uiso 0.52(4) 1 calc R U P A 2
C12B C 0.2870(4) 0.4957(10) 0.5985(12) 0.026(3) Uani 0.52(4) 1 d G . P A 2
H12B H 0.314642 0.516953 0.641312 0.032 Uiso 0.52(4) 1 calc R U P A 2

loop_
_atom_site_aniso_label
_atom_site_aniso_U_11
_atom_site_aniso_U_22
_atom_site_aniso_U_33
_atom_site_aniso_U_23
_atom_site_aniso_U_13
_atom_site_aniso_U_12
Au1 0.01608(11) 0.01837(11) 0.00936(11) 0.000 -0.00050(8) 0.000
Cl1 0.0428(9) 0.0217(7) 0.0135(7) 0.000 -0.0115(6) 0.000
P1 0.0192(5) 0.0227(5) 0.0252(6) -0.0137(4) -0.0053(4) 0.0069(4)
Cu1 0.0170(4) 0.0126(7) 0.0097(4) 0.0011(3) -0.0004(3) -0.0023(3)
N3 0.021(3) 0.012(4) 0.008(3) -0.001(2) 0.002(2) -0.003(2)
C23 0.016(4) 0.025(4) 0.011(4) -0.003(3) 0.000(3) -0.001(3)
C24 0.020(4) 0.018(4) 0.011(4) -0.002(3) -0.001(3) -0.003(3)
C25 0.025(5) 0.010(4) 0.015(4) 0.001(3) 0.001(3) -0.008(3)
C26 0.021(4) 0.008(3) 0.012(3) -0.001(2) -0.001(3) -0.006(2)
C27 0.030(4) 0.017(3) 0.018(4) 0.001(3) -0.002(3) 0.003(3)
C28 0.028(4) 0.011(3) 0.018(4) 0.002(3) -0.005(3) 0.001(3)
C29 0.026(4) 0.013(3) 0.016(3) 0.000(3) -0.003(3) -0.003(3)
C30 0.017(3) 0.009(3) 0.004(3) 0.001(2) -0.001(3) -0.008(2)
N4 0.019(4) 0.008(3) 0.010(3) 0.000(2) 0.001(2) -0.004(2)
N1 0.012(3) 0.012(3) 0.018(3) 0.003(2) 0.000(2) 0.001(2)
C13 0.021(4) 0.008(3) 0.018(3) 0.001(3) 0.003(3) 0.003(3)
C14 0.023(4) 0.028(4) 0.019(4) 0.007(3) 0.008(3) 0.006(3)
C15 0.021(3) 0.021(3) 0.028(3) 0.005(8) 0.008(2) 0.011(6)
C17 0.019(3) 0.021(3) 0.025(4) -0.017(10) -0.002(2) -0.002(9)
N2 0.013(3) 0.011(3) 0.008(3) 0.000(2) 0.001(2) -0.001(2)
C18 0.016(4) 0.005(3) 0.013(3) -0.003(3) -0.002(3) 0.002(2)
C19 0.024(4) 0.010(3) 0.018(4) -0.004(3) -0.005(4) -0.005(3)
C20 0.033(5) 0.014(4) 0.020(4) -0.001(3) -0.004(3) -0.003(3)
C21 0.035(5) 0.014(3) 0.014(4) 0.005(3) -0.003(3) -0.003(3)
C22 0.021(4) 0.014(4) 0.006(4) 0.003(3) 0.001(3) 0.004(3)
C33 0.022(4) 0.017(7) 0.038(5) -0.002(3) 0.005(3) 0.002(3)
C32 0.036(5) 0.027(5) 0.032(5) -0.009(4) 0.013(4) 0.002(4)
O4 0.020(3) 0.024(3) 0.032(4) -0.009(3) 0.001(3) 0.002(2)
C34 0.020(4) 0.015(4) 0.023(4) 0.000(3) 0.002(3) 0.000(3)
C35 0.027(5) 0.019(4) 0.030(5) -0.004(4) -0.004(4) 0.000(4)
S1 0.0180(7) 0.039(7) 0.0179(8) -0.012(4) 0.0026(6) -0.007(3)
O1 0.026(4) 0.038(4) 0.029(4) -0.016(3) 0.002(3) -0.002(3)
O2 0.025(3) 0.024(3) 0.025(4) 0.000(3) 0.001(3) 0.004(3)
F1 0.035(4) 0.026(4) 0.066(6) 0.006(3) -0.007(4) 0.007(3)
F2 0.023(3) 0.039(4) 0.032(4) -0.005(3) -0.004(3) -0.011(3)
F3 0.027(3) 0.069(6) 0.035(3) 0.016(11) 0.014(2) 0.018(11)
C1A 0.021(5) 0.012(4) 0.013(5) -0.003(3) -0.006(4) -0.002(3)
C2A 0.021(2) 0.0109(19) 0.022(3) -0.0001(18) -0.005(2) 0.0003(16)
C3A 0.017(5) 0.021(4) 0.022(6) -0.005(4) -0.001(4) -0.005(4)
C4A 0.035(5) 0.017(4) 0.020(6) 0.003(4) -0.005(4) -0.010(4)
C5A 0.041(5) 0.016(4) 0.019(7) 0.009(4) -0.005(4) 0.000(4)
C6A 0.038(5) 0.016(4) 0.010(5) 0.002(4) -0.003(4) 0.004(3)
C1B 0.032(6) 0.011(4) 0.022(6) 0.002(3) -0.004(4) 0.005(4)
C2B 0.021(2) 0.0109(19) 0.022(3) -0.0001(18) -0.005(2) 0.0003(16)
C3B 0.038(6) 0.015(4) 0.016(5) 0.001(4) -0.008(4) -0.004(4)
C4B 0.066(7) 0.018(4) 0.017(6) 0.003(4) -0.010(4) -0.015(4)
C5B 0.097(9) 0.011(4) 0.020(7) 0.003(4) -0.003(6) 0.000(4)
C6B 0.065(7) 0.015(4) 0.014(6) -0.001(4) -0.007(4) 0.014(4)
C7A 0.019(6) 0.020(7) 0.026(8) -0.007(5) 0.000(5) 0.009(5)
C8A 0.024(9) 0.025(7) 0.037(11) -0.012(6) -0.001(7) 0.007(6)
C9A 0.016(6) 0.041(9) 0.031(8) 0.003(6) -0.005(5) 0.006(6)
C10A 0.028(6) 0.037(10) 0.030(6) 0.005(6) 0.012(5) 0.019(6)
C11A 0.036(7) 0.060(12) 0.026(7) -0.011(8) -0.001(6) 0.023(8)
C12A 0.038(7) 0.043(10) 0.032(8) -0.018(7) -0.003(6) 0.018(7)
C7B 0.022(6) 0.023(6) 0.020(6) 0.000(5) 0.002(5) 0.003(5)
C8B 0.023(7) 0.028(6) 0.030(9) -0.004(5) -0.008(6) 0.008(5)
C9B 0.028(7) 0.030(7) 0.045(8) 0.003(5) 0.001(6) 0.003(5)
C10B 0.028(5) 0.032(7) 0.040(6) 0.019(5) 0.012(5) 0.011(5)
C11B 0.045(7) 0.036(8) 0.018(5) -0.007(5) 0.007(5) 0.009(6)
C12B 0.030(5) 0.029(6) 0.019(5) -0.003(5) -0.001(4) 0.008(5)

loop_
_atom_type_symbol
_atom_type_description
_atom_type_scat_dispersion_real
_atom_type_scat_dispersion_imag
_atom_type_scat_source
C C 0.0033 0.0016 'International Tables Vol C Tables 4.2.6.8 and 6.1.1.4'
H H 0.0000 0.0000 'International Tables Vol C Tables 4.2.6.8 and 6.1.1.4'
N N 0.0061 0.0033 'International Tables Vol C Tables 4.2.6.8 and 6.1.1.4'
O O 0.0106 0.0060 'International Tables Vol C Tables 4.2.6.8 and 6.1.1.4'
F F 0.0171 0.0103 'International Tables Vol C Tables 4.2.6.8 and 6.1.1.4'
P P 0.1023 0.0942 'International Tables Vol C Tables 4.2.6.8 and 6.1.1.4'
S S 0.1246 0.1234 'International Tables Vol C Tables 4.2.6.8 and 6.1.1.4'
Cl Cl 0.1484 0.1585 'International Tables Vol C Tables 4.2.6.8 and 6.1.1.4'
Cu Cu 0.3201 1.2651 'International Tables Vol C Tables 4.2.6.8 and 6.1.1.4'
Au Au -2.0133 8.8022 'International Tables Vol C Tables 4.2.6.8 and 6.1.1.4'

loop_
_geom_angle_atom_site_label_1
_geom_angle_atom_site_label_2
_geom_angle_atom_site_label_3
_geom_angle
_geom_angle_site_symmetry_1
_geom_angle_site_symmetry_3
_geom_angle_publ_flag
P1 Au1 P1 158.85(6) . 7_565 ?
P1 Au1 Cl1 100.57(3) . . ?
P1 Au1 Cl1 100.57(3) 7_565 . ?
P1 Au1 Cu1 74.46(4) . . ?
P1 Au1 Cu1 85.77(4) 7_565 . ?
Cl1 Au1 Cu1 156.86(4) . . ?
C1A P1 C22 93.3(5) . . ?
C1A P1 C7A 103.2(8) . . ?
C22 P1 C7A 103.0(6) . . ?
C7B P1 C1B 112.2(6) . . ?
C1A P1 Au1 116.8(4) . . ?
C22 P1 Au1 120.3(2) . . ?
C7A P1 Au1 116.6(7) . . ?
C7B P1 Au1 107.1(5) . . ?
C1B P1 Au1 111.2(3) . . ?
N1 Cu1 N2 117.0(2) . . ?
N1 Cu1 N4 109.0(2) . . ?
N2 Cu1 N4 124.3(2) . . ?
N1 Cu1 N3 80.9(2) . . ?
N2 Cu1 N3 79.0(2) . . ?
N4 Cu1 N3 78.8(3) . . ?
N1 Cu1 Au1 112.55(12) . . ?
N2 Cu1 Au1 95.78(15) . . ?
N4 Cu1 Au1 94.1(2) . . ?
N3 Cu1 Au1 166.34(17) . . ?
C24 N3 C25 113.5(7) . . ?
C24 N3 C23 112.1(6) . . ?
C25 N3 C23 115.3(7) . . ?
C24 N3 Cu1 105.9(5) . . ?
C25 N3 Cu1 107.1(4) . . ?
C23 N3 Cu1 101.7(5) . . ?
N3 C23 C13 111.5(6) . . ?
N3 C23 H23A 109.3 . . ?
C13 C23 H23A 109.3 . . ?
N3 C23 H23B 109.3 . . ?
C13 C23 H23B 109.3 . . ?
H23A C23 H23B 108.0 . . ?
N3 C24 C18 112.0(6) . . ?
N3 C24 H24A 109.2 . . ?
C18 C24 H24A 109.2 . . ?
N3 C24 H24B 109.2 . . ?
C18 C24 H24B 109.2 . . ?
H24A C24 H24B 107.9 . . ?
N3 C25 C26 111.2(6) . . ?
N3 C25 H25A 109.4 . . ?
C26 C25 H25A 109.4 . . ?
N3 C25 H25B 109.4 . . ?
C26 C25 H25B 109.4 . . ?
H25A C25 H25B 108.0 . . ?
N4 C26 C27 121.2(7) . . ?
N4 C26 C25 117.3(7) . . ?
C27 C26 C25 121.3(7) . . ?
C28 C27 C26 120.4(8) . . ?
C28 C27 H27 119.8 . . ?
C26 C27 H27 119.8 . . ?
C27 C28 C29 118.3(8) . . ?
C27 C28 H28 120.8 . . ?
C29 C28 H28 120.8 . . ?
C30 C29 C28 117.8(8) . . ?
C30 C29 H29 121.1 . . ?
C28 C29 H29 121.1 . . ?
N4 C30 C29 124.7(8) . . ?
C26 N4 C30 117.3(7) . . ?
C26 N4 Cu1 115.8(5) . . ?
C30 N4 Cu1 125.2(6) . . ?
C13 N1 C17 120.0 . . ?
C13 N1 Cu1 114.9(2) . . ?
C17 N1 Cu1 123.8(2) . . ?
C14 C13 N1 120.0 . . ?
C14 C13 C23 124.1(4) . . ?
N1 C13 C23 115.8(4) . . ?
C13 C14 C15 120.0 . . ?
C13 C14 H14 120.0 . . ?
C15 C14 H14 120.0 . . ?
C16 C15 C14 120.0 . . ?
C16 C15 H15 120.0 . . ?
C14 C15 H15 120.0 . . ?
C17 C16 C15 120.0 . . ?
C17 C16 H16 120.0 . . ?
C15 C16 H16 120.0 . . ?
C16 C17 N1 120.0 . . ?
C16 C17 H17 120.0 . . ?
N1 C17 H17 120.0 . . ?
C18 N2 C22 120.0 . . ?
C18 N2 Cu1 116.4(3) . . ?
C22 N2 Cu1 123.1(3) . . ?
C19 C18 N2 120.0 . . ?
C19 C18 C24 123.6(5) . . ?
N2 C18 C24 116.2(5) . . ?
C18 C19 C20 120.0 . . ?
C18 C19 H19 120.0 . . ?
C20 C19 H19 120.0 . . ?
C19 C20 C21 120.0 . . ?
C19 C20 H20 120.0 . . ?
C21 C20 H20 120.0 . . ?
C20 C21 C22 120.0 . . ?
C20 C21 H21 120.0 . . ?
C22 C21 H21 120.0 . . ?
C21 C22 N2 120.0 . . ?
C21 C22 P1 131.3(3) . . ?
N2 C22 P1 108.2(3) . . ?
C35 C33 C32 101.9(7) . . ?
C35 C33 H33A 111.4 . . ?
C32 C33 H33A 111.4 . . ?
C35 C33 H33B 111.4 . . ?
C32 C33 H33B 111.4 . . ?
H33A C33 H33B 109.3 . . ?
O4 C32 C33 106.2(7) . . ?
O4 C32 H32A 110.5 . . ?
C33 C32 H32A 110.5 . . ?
O4 C32 H32B 110.5 . . ?
C33 C32 H32B 110.5 . . ?
H32A C32 H32B 108.7 . . ?
C32 O4 C34 109.3(6) . . ?
O4 C34 C35 106.0(6) . . ?
O4 C34 H34A 110.5 . . ?
C35 C34 H34A 110.5 . . ?
O4 C34 H34B 110.5 . . ?
C35 C34 H34B 110.5 . . ?
H34A C34 H34B 108.7 . . ?
C33 C35 C34 100.4(6) . . ?
C33 C35 H35A 111.7 . . ?
C34 C35 H35A 111.7 . . ?
C33 C35 H35B 111.7 . . ?
C34 C35 H35B 111.7 . . ?
H35A C35 H35B 109.5 . . ?
O1 S1 O3 115.8(16) . . ?
O1 S1 O2 114.6(7) . . ?
O3 S1 O2 114.3(14) . . ?
O1 S1 C31 107(3) . . ?
O3 S1 C31 104.4(9) . . ?
O2 S1 C31 98(4) . . ?
F2 C31 F3 117(5) . . ?
F2 C31 F1 106(3) . . ?
F3 C31 F1 95(6) . . ?
F2 C31 S1 116(5) . . ?
F3 C31 S1 113.2(5) . . ?
F1 C31 S1 107(5) . . ?
C2A C1A C6A 120.0 . . ?
C2A C1A P1 119.5(5) . . ?
C6A C1A P1 120.4(5) . . ?
C3A C2A C1A 120.0 . . ?
C3A C2A H2A 120.0 . . ?
C1A C2A H2A 120.0 . . ?
C2A C3A C4A 120.0 . . ?
C2A C3A H3A 120.0 . . ?
C4A C3A H3A 120.0 . . ?
C5A C4A C3A 120.0 . . ?
C5A C4A H4A 120.0 . . ?
C3A C4A H4A 120.0 . . ?
C6A C5A C4A 120.0 . . ?
C6A C5A H5A 120.0 . . ?
C4A C5A H5A 120.0 . . ?
C5A C6A C1A 120.0 . . ?
C5A C6A H6A 120.0 . . ?
C1A C6A H6A 120.0 . . ?
C2B C1B C6B 120.0 . . ?
C2B C1B P1 115.5(5) . . ?
C6B C1B P1 124.4(5) . . ?
C3B C2B C1B 120.0 . . ?
C3B C2B H2B 120.0 . . ?
C1B C2B H2B 120.0 . . ?
C2B C3B C4B 120.0 . . ?
C2B C3B H3B 120.0 . . ?
C4B C3B H3B 120.0 . . ?
C5B C4B C3B 120.0 . . ?
C5B C4B H4B 120.0 . . ?
C3B C4B H4B 120.0 . . ?
C4B C5B C6B 120.0 . . ?
C4B C5B H5B 120.0 . . ?
C6B C5B H5B 120.0 . . ?
C5B C6B C1B 120.0 . . ?
C5B C6B H6B 120.0 . . ?
C1B C6B H6B 120.0 . . ?
C8A C7A C12A 120.0 . . ?
C8A C7A P1 116.5(9) . . ?
C12A C7A P1 123.4(9) . . ?
C9A C8A C7A 120.0 . . ?
C9A C8A H8A 120.0 . . ?
C7A C8A H8A 120.0 . . ?
C8A C9A C10A 120.0 . . ?
C8A C9A H9A 120.0 . . ?
C10A C9A H9A 120.0 . . ?
C11A C10A C9A 120.0 . . ?
C11A C10A H10A 120.0 . . ?
C9A C10A H10A 120.0 . . ?
C12A C11A C10A 120.0 . . ?
C12A C11A H11A 120.0 . . ?
C10A C11A H11A 120.0 . . ?
C11A C12A C7A 120.0 . . ?
C11A C12A H12A 120.0 . . ?
C7A C12A H12A 120.0 . . ?
C8B C7B C12B 120.0 . . ?
C8B C7B P1 118.4(8) . . ?
C12B C7B P1 121.6(8) . . ?
C7B C8B C9B 120.0 . . ?
C7B C8B H8B 120.0 . . ?
C9B C8B H8B 120.0 . . ?
C8B C9B C10B 120.0 . . ?
C8B C9B H9B 120.0 . . ?
C10B C9B H9B 120.0 . . ?
C11B C10B C9B 120.0 . . ?
C11B C10B H10B 120.0 . . ?
C9B C10B H10B 120.0 . . ?
C10B C11B C12B 120.0 . . ?
C10B C11B H11B 120.0 . . ?
C12B C11B H11B 120.0 . . ?
C11B C12B C7B 120.0 . . ?
C11B C12B H12B 120.0 . . ?
C7B C12B H12B 120.0 . . ?

loop_
_geom_bond_atom_site_label_1
_geom_bond_atom_site_label_2
_geom_bond_distance
_geom_bond_site_symmetry_2
_geom_bond_publ_flag
Au1 P1 2.2977(11) . ?
Au1 P1 2.2977(11) 7_565 ?
Au1 Cl1 2.5814(14) . ?
Au1 Cu1 2.7135(9) . ?
P1 C1A 1.680(7) . ?
P1 C22 1.757(4) . ?
P1 C7A 1.807(8) . ?
P1 C7B 1.847(8) . ?
P1 C1B 1.948(9) . ?
Cu1 N1 2.000(3) . ?
Cu1 N2 2.037(4) . ?
Cu1 N4 2.076(7) . ?
Cu1 N3 2.274(7) . ?
N3 C24 1.452(10) . ?
N3 C25 1.455(11) . ?
N3 C23 1.474(10) . ?
C23 C13 1.479(9) . ?
C23 H23A 0.9900 . ?
C23 H23B 0.9900 . ?
C24 C18 1.491(8) . ?
C24 H24A 0.9900 . ?
C24 H24B 0.9900 . ?
C25 C26 1.511(11) . ?
C25 H25A 0.9900 . ?
C25 H25B 0.9900 . ?
C26 N4 1.330(10) . ?
C26 C27 1.399(11) . ?
C27 C28 1.363(12) . ?
C27 H27 0.9500 . ?
C28 C29 1.399(12) . ?
C28 H28 0.9500 . ?
C29 C30 1.352(11) . ?
C29 H29 0.9500 . ?
C30 N4 1.352(10) . ?
N1 C13 1.3900 . ?
N1 C17 1.3900 . ?
C13 C14 1.3900 . ?
C14 C15 1.3900 . ?
C14 H14 0.9500 . ?
C15 C16 1.3900 . ?
C15 H15 0.9500 . ?
C16 C17 1.3900 . ?
C16 H16 0.9500 . ?
C17 H17 0.9500 . ?
N2 C18 1.3900 . ?
N2 C22 1.3900 . ?
C18 C19 1.3900 . ?
C19 C20 1.3900 . ?
C19 H19 0.9500 . ?
C20 C21 1.3900 . ?
C20 H20 0.9500 . ?
C21 C22 1.3900 . ?
C21 H21 0.9500 . ?
C33 C35 1.519(11) . ?
C33 C32 1.521(11) . ?
C33 H33A 0.9900 . ?
C33 H33B 0.9900 . ?
C32 O4 1.429(9) . ?
C32 H32A 0.9900 . ?
C32 H32B 0.9900 . ?
O4 C34 1.433(8) . ?
C34 C35 1.531(10) . ?
C34 H34A 0.9900 . ?
C34 H34B 0.9900 . ?
C35 H35A 0.9900 . ?
C35 H35B 0.9900 . ?
S1 O1 1.400(19) . ?
S1 O3 1.440(7) . ?
S1 O2 1.49(3) . ?
S1 C31 1.816(9) . ?
C31 F2 1.28(7) . ?
C31 F3 1.319(10) . ?
C31 F1 1.42(12) . ?
C1A C2A 1.3900 . ?
C1A C6A 1.3900 . ?
C2A C3A 1.3900 . ?
C2A H2A 0.9500 . ?
C3A C4A 1.3900 . ?
C3A H3A 0.9500 . ?
C4A C5A 1.3900 . ?
C4A H4A 0.9500 . ?
C5A C6A 1.3900 . ?
C5A H5A 0.9500 . ?
C6A H6A 0.9500 . ?
C1B C2B 1.3900 . ?
C1B C6B 1.3900 . ?
C2B C3B 1.3900 . ?
C2B H2B 0.9500 . ?
C3B C4B 1.3900 . ?
C3B H3B 0.9500 . ?
C4B C5B 1.3900 . ?
C4B H4B 0.9500 . ?
C5B C6B 1.3900 . ?
C5B H5B 0.9500 . ?
C6B H6B 0.9500 . ?
C7A C8A 1.3900 . ?
C7A C12A 1.3900 . ?
C8A C9A 1.3900 . ?
C8A H8A 0.9500 . ?
C9A C10A 1.3900 . ?
C9A H9A 0.9500 . ?
C10A C11A 1.3900 . ?
C10A H10A 0.9500 . ?
C11A C12A 1.3900 . ?
C11A H11A 0.9500 . ?
C12A H12A 0.9500 . ?
C7B C8B 1.3900 . ?
C7B C12B 1.3900 . ?
C8B C9B 1.3900 . ?
C8B H8B 0.9500 . ?
C9B C10B 1.3900 . ?
C9B H9B 0.9500 . ?
C10B C11B 1.3900 . ?
C10B H10B 0.9500 . ?
C11B C12B 1.3900 . ?
C11B H11B 0.9500 . ?
C12B H12B 0.9500 . ?
